data_2018149
loop_
_publ_author_name
'Thatcher, Robert J.'
'Douthwaite, Richard E.'

_publ_section_title
;
 \b-Carboline (norharman)
;
_journal_coeditor_code KU3050
_journal_issue 7
_journal_name_full 'Acta Crystallographica Section C'
_journal_page_first o241
_journal_page_last o243
_journal_paper_doi 10.1107/S0108270111021706
_journal_volume 67
_journal_year 2011
_chemical_formula_iupac 'C11 H8 N2'
_chemical_formula_moiety 'C11 H8 N2'
_chemical_formula_sum 'C11 H8 N2'
_chemical_formula_weight 168.19
_chemical_name_common
;
\b-carboline
norharman
;
_chemical_name_systematic
;
9<i>H</i>-pyrido[3,4-<i>b</i>]indole
;
_space_group_crystal_system orthorhombic
_space_group_IT_number 19
_space_group_name_Hall 'P 2ac 2ab'
_space_group_name_H-M_alt 'P 21 21 21'
_symmetry_space_group_name_Hall 'P 2ac 2ab'
_symmetry_space_group_name_H-M 'P 21 21 21'
_atom_sites_solution_hydrogens geom
_atom_sites_solution_primary direct
_atom_sites_solution_secondary difmap
_audit_creation_method
;
CrysAlisPro, Oxford Diffraction Ltd.,
Version 1.171.34.40 (release 27-08-2010 CrysAlis171 .NET)
(compiled Aug 27 2010,11:50:40)
;
_cell_angle_alpha 90.00
_cell_angle_beta 90.00
_cell_angle_gamma 90.00
_cell_formula_units_Z 4
_cell_length_a 5.8272(4)
_cell_length_b 9.8245(4)
_cell_length_c 14.3943(11)
_cell_measurement_reflns_used 1334
_cell_measurement_temperature 110.3
_cell_measurement_theta_max 24.9834
_cell_measurement_theta_min 3.4860
_cell_volume 824.06(9)
_computing_cell_refinement 'CrysAlis PRO (Oxford Diffraction, 2010)'
_computing_data_collection 'CrysAlis PRO (Oxford Diffraction, 2010)'
_computing_data_reduction 'CrysAlis PRO (Oxford Diffraction, 2010)'
_computing_molecular_graphics 'OLEX2 (Dolomanov <i>et al.</i>, 2009)'
_computing_publication_material 'OLEX2 (Dolomanov <i>et al.</i>, 2009)'
_computing_structure_refinement 'SHELXL97 (Sheldrick, 2008)'
_computing_structure_solution 'SHELXS97 (Sheldrick, 2008)'
_diffrn_ambient_temperature 110.3
_diffrn_detector_area_resol_mean 16.1450
_diffrn_measured_fraction_theta_full 0.993
_diffrn_measured_fraction_theta_max 0.993
_diffrn_measurement_device_type 'Oxford SuperNova'
_diffrn_measurement_method \w
_diffrn_radiation_monochromator mirror
_diffrn_radiation_source 'SuperNova (Mo) X-ray Source'
_diffrn_radiation_type 'Mo K\a'
_diffrn_radiation_wavelength 0.7107
_diffrn_reflns_av_R_equivalents 0.0391
_diffrn_reflns_limit_h_max 4
_diffrn_reflns_limit_h_min -6
_diffrn_reflns_limit_k_max 11
_diffrn_reflns_limit_k_min -10
_diffrn_reflns_limit_l_max 17
_diffrn_reflns_limit_l_min -13
_diffrn_reflns_number 2818
_diffrn_reflns_theta_full 25.04
_diffrn_reflns_theta_max 24.9834
_diffrn_reflns_theta_min 3.4860
_exptl_absorpt_coefficient_mu 0.083
_exptl_absorpt_correction_T_max 1.00000
_exptl_absorpt_correction_T_min 0.89876
_exptl_absorpt_correction_type multi-scan
_exptl_absorpt_process_details '(CrysAlis PRO; Oxford Diffraction, 2010)'
_exptl_crystal_colour colourless
_exptl_crystal_density_diffrn 1.356
_exptl_crystal_density_method 'not measured'
_exptl_crystal_description needle
_exptl_crystal_F_000 352
_exptl_crystal_size_max 0.3022
_exptl_crystal_size_mid 0.0142
_exptl_crystal_size_min 0.0140
_refine_diff_density_max 0.170
_refine_diff_density_min -0.158
_refine_ls_extinction_method none
_refine_ls_goodness_of_fit_ref 0.996
_refine_ls_hydrogen_treatment mixed
_refine_ls_matrix_type full
_refine_ls_number_parameters 122
_refine_ls_number_reflns 866
_refine_ls_number_restraints 0
_refine_ls_restrained_S_all 0.996
_refine_ls_R_factor_all 0.0651
_refine_ls_R_factor_gt 0.0377
_refine_ls_shift/su_max 0.000
_refine_ls_shift/su_mean 0.000
_refine_ls_structure_factor_coef Fsqd
_refine_ls_weighting_details 'calc w = 1/[\s^2^(Fo^2^)+(0.0303P)^2^+0.0000P] where P=(Fo^2^+2Fc^2^)/3'
_refine_ls_weighting_scheme calc
_refine_ls_wR_factor_gt 0.0664
_refine_ls_wR_factor_ref 0.0726
_reflns_number_gt 676
_reflns_number_total 866
_reflns_threshold_expression I>2\s(I)
_cod_data_source_file ku3050.cif
_cod_data_source_block I
_cod_database_code 2018149
_cod_database_fobs_code 2018149

loop_
_space_group_symop_id
_space_group_symop_operation_xyz
1 'x, y, z'
2 '-x+1/2, -y, z+1/2'
3 'x+1/2, -y+1/2, -z'
4 '-x, y+1/2, -z+1/2'

loop_
_atom_site_type_symbol
_atom_site_label
_atom_site_fract_x
_atom_site_fract_y
_atom_site_fract_z
_atom_site_U_iso_or_equiv
_atom_site_adp_type
_atom_site_calc_flag
_atom_site_refinement_flags
_atom_site_occupancy
_atom_site_symmetry_multiplicity
_atom_site_disorder_assembly
_atom_site_disorder_group
C C1 0.1184(5) 0.1890(3) 0.74587(19) 0.0219(7) Uani d . 1 1 . .
H H1 -0.0248 0.1942 0.7772 0.026 Uiso calc R 1 1 . .
C C2 0.1739(5) 0.2875(2) 0.68048(18) 0.0189(7) Uani d . 1 1 . .
C C3 0.3863(5) 0.2819(2) 0.63298(19) 0.0176(6) Uani d . 1 1 . .
C C4 0.5357(5) 0.1761(2) 0.65437(19) 0.0209(7) Uani d . 1 1 . .
H H4 0.6804 0.1684 0.6244 0.025 Uiso calc R 1 1 . .
C C5 0.4675(5) 0.0827(3) 0.72045(18) 0.0252(7) Uani d . 1 1 . .
H H5 0.5703 0.0109 0.7352 0.030 Uiso calc R 1 1 . .
C C6 0.1740(5) 0.4606(3) 0.5787(2) 0.0201(7) Uani d . 1 1 . .
C C7 0.1149(5) 0.5735(2) 0.52573(18) 0.0242(7) Uani d . 1 1 . .
H H7 -0.0279 0.6185 0.5343 0.029 Uiso calc R 1 1 . .
C C8 0.2698(5) 0.6180(3) 0.4606(2) 0.0245(7) Uani d . 1 1 . .
H H8 0.2324 0.6946 0.4234 0.029 Uiso calc R 1 1 . .
C C9 0.4826(5) 0.5529(3) 0.44769(19) 0.0258(7) Uani d . 1 1 . .
H H9 0.5865 0.5860 0.4021 0.031 Uiso calc R 1 1 . .
C C10 0.5415(5) 0.4407(2) 0.50103(18) 0.0215(7) Uani d . 1 1 . .
H H10 0.6851 0.3967 0.4925 0.026 Uiso calc R 1 1 . .
C C11 0.3865(5) 0.3936(2) 0.56733(18) 0.0168(6) Uani d . 1 1 . .
N N1 0.2633(4) 0.0865(2) 0.76570(16) 0.0243(6) Uani d . 1 1 . .
N N2 0.0468(4) 0.3958(2) 0.64748(15) 0.0209(6) Uani d . 1 1 . .
H H2 -0.093(6) 0.436(3) 0.678(2) 0.057(11) Uiso d . 1 1 . .

loop_
_atom_site_aniso_label
_atom_site_aniso_U_11
_atom_site_aniso_U_22
_atom_site_aniso_U_33
_atom_site_aniso_U_12
_atom_site_aniso_U_13
_atom_site_aniso_U_23
C1 0.0204(17) 0.0227(16) 0.0225(17) -0.0015(15) 0.0017(15) -0.0043(13)
C2 0.0230(19) 0.0153(14) 0.0183(16) -0.0006(14) -0.0029(13) -0.0037(13)
C3 0.0177(15) 0.0168(14) 0.0185(15) -0.0008(13) -0.0033(14) -0.0049(13)
C4 0.0162(16) 0.0228(14) 0.0236(16) 0.0005(13) -0.0010(14) -0.0026(13)
C5 0.0244(18) 0.0238(16) 0.0275(18) 0.0031(15) -0.0012(15) 0.0011(14)
C6 0.0217(18) 0.0158(13) 0.0229(16) -0.0017(12) -0.0009(14) -0.0056(13)
C7 0.0251(17) 0.0148(13) 0.0326(17) 0.0013(13) -0.0032(15) -0.0044(13)
C8 0.0318(18) 0.0155(13) 0.0262(17) -0.0018(15) -0.0024(15) 0.0006(14)
C9 0.0302(19) 0.0221(14) 0.0251(17) -0.0067(15) 0.0055(15) -0.0002(14)
C10 0.0189(15) 0.0192(13) 0.0264(16) -0.0033(13) -0.0013(14) -0.0069(13)
C11 0.0164(15) 0.0158(13) 0.0182(15) -0.0016(13) -0.0006(14) -0.0031(12)
N1 0.0232(14) 0.0240(13) 0.0257(15) 0.0004(13) 0.0017(12) 0.0004(12)
N2 0.0193(14) 0.0189(12) 0.0246(14) 0.0009(11) 0.0059(12) -0.0006(11)

loop_
_atom_type_symbol
_atom_type_description
_atom_type_scat_dispersion_real
_atom_type_scat_dispersion_imag
_atom_type_scat_source
C C 0.0033 0.0016 'International Tables Vol C Tables 4.2.6.8 and 6.1.1.4'
H H 0.0000 0.0000 'International Tables Vol C Tables 4.2.6.8 and 6.1.1.4'
N N 0.0061 0.0033 'International Tables Vol C Tables 4.2.6.8 and 6.1.1.4'

loop_
_exptl_crystal_face_index_h
_exptl_crystal_face_index_k
_exptl_crystal_face_index_l
_exptl_crystal_face_perp_dist
1 0 0 0.1511
-1 0 0 0.1511
0 1 2 0.0040
0 -1 -2 0.0100
0 -1 1 0.0066
0 1 -1 0.0076

loop_
_geom_angle_atom_site_label_1
_geom_angle_atom_site_label_2
_geom_angle_atom_site_label_3
_geom_angle_site_symmetry_1
_geom_angle_site_symmetry_3
_geom_angle
_geom_angle_publ_flag
C1 C2 C3 . . 120.3(2) ?
C1 N1 C5 . . 118.0(2) ?
C2 C1 H1 . . 119.4 ?
C2 C3 C11 . . 106.7(2) ?
C2 N2 C6 . . 108.2(2) ?
C2 N2 H2 . . 126.1(17) ?
C3 C4 H4 . . 121.0 ?
C4 C3 C2 . . 118.0(2) ?
C4 C3 C11 . . 135.3(3) ?
C4 C5 H5 . . 117.8 ?
C5 C4 C3 . . 118.0(3) ?
C5 C4 H4 . . 121.0 ?
C6 C7 H7 . . 121.1 ?
C6 C11 C3 . . 106.1(2) ?
C6 N2 H2 . . 124.0(17) ?
C7 C6 C11 . . 121.7(3) ?
C7 C6 N2 . . 128.6(3) ?
C7 C8 H8 . . 119.2 ?
C7 C8 C9 . . 121.7(3) ?
C8 C7 C6 . . 117.8(3) ?
C8 C7 H7 . . 121.1 ?
C8 C9 H9 . . 119.8 ?
C9 C8 H8 . . 119.2 ?
C9 C10 H10 . . 120.6 ?
C9 C10 C11 . . 118.9(3) ?
C10 C9 C8 . . 120.4(3) ?
C10 C9 H9 . . 119.8 ?
C10 C11 C3 . . 134.4(2) ?
C10 C11 C6 . . 119.5(2) ?
C11 C10 H10 . . 120.6 ?
N1 C1 H1 . . 119.4 ?
N1 C1 C2 . . 121.3(3) ?
N1 C5 C4 . . 124.4(3) ?
N1 C5 H5 . . 117.8 ?
N2 C2 C1 . . 130.2(3) ?
N2 C2 C3 . . 109.4(2) ?
N2 C6 C11 . . 109.6(2) ?

loop_
_geom_bond_atom_site_label_1
_geom_bond_atom_site_label_2
_geom_bond_site_symmetry_2
_geom_bond_distance
_geom_bond_publ_flag
C1 H1 . 0.9500 ?
C1 C2 . 1.388(4) ?
C1 N1 . 1.345(3) ?
C2 C3 . 1.415(4) ?
C2 N2 . 1.381(3) ?
C3 C4 . 1.390(3) ?
C3 C11 . 1.448(4) ?
C4 H4 . 0.9500 ?
C4 C5 . 1.381(4) ?
C5 H5 . 0.9500 ?
C5 N1 . 1.357(4) ?
C6 C7 . 1.389(3) ?
C6 C11 . 1.412(4) ?
C6 N2 . 1.391(3) ?
C7 H7 . 0.9500 ?
C7 C8 . 1.372(4) ?
C8 H8 . 0.9500 ?
C8 C9 . 1.408(4) ?
C9 H9 . 0.9500 ?
C9 C10 . 1.386(3) ?
C10 H10 . 0.9500 ?
C10 C11 . 1.393(3) ?
N2 H2 . 1.00(3) ?

loop_
_geom_hbond_atom_site_label_D
_geom_hbond_atom_site_label_H
_geom_hbond_atom_site_label_A
_geom_hbond_site_symmetry_A
_geom_hbond_distance_DH
_geom_hbond_distance_HA
_geom_hbond_distance_DA
_geom_hbond_angle_DHA
N2 H2 N1 4_556 1.00(3) 1.96(3) 2.888(3) 153(3)

loop_
_geom_torsion_atom_site_label_1
_geom_torsion_atom_site_label_2
_geom_torsion_atom_site_label_3
_geom_torsion_atom_site_label_4
_geom_torsion_site_symmetry_1
_geom_torsion_site_symmetry_2
_geom_torsion_site_symmetry_3
_geom_torsion_site_symmetry_4
_geom_torsion
_geom_torsion_publ_flag
C1 C2 C3 C4 . . . . -0.4(4) ?
C1 C2 C3 C11 . . . . 177.3(2) ?
C1 C2 N2 C6 . . . . -176.8(3) ?
C2 C1 N1 C5 . . . . 0.6(4) ?
C2 C3 C4 C5 . . . . 0.2(4) ?
C2 C3 C11 C6 . . . . 0.0(3) ?
C2 C3 C11 C10 . . . . -179.1(3) ?
C3 C2 N2 C6 . . . . 0.2(3) ?
C3 C4 C5 N1 . . . . 0.4(4) ?
C4 C3 C11 C6 . . . . 177.0(3) ?
C4 C3 C11 C10 . . . . -2.0(5) ?
C4 C5 N1 C1 . . . . -0.9(4) ?
C6 C7 C8 C9 . . . . -0.5(4) ?
C7 C6 C11 C3 . . . . -179.7(2) ?
C7 C6 C11 C10 . . . . -0.5(4) ?
C7 C6 N2 C2 . . . . 179.6(3) ?
C7 C8 C9 C10 . . . . 0.1(4) ?
C8 C9 C10 C11 . . . . 0.1(4) ?
C9 C10 C11 C3 . . . . 179.0(3) ?
C9 C10 C11 C6 . . . . 0.1(4) ?
C11 C3 C4 C5 . . . . -176.6(3) ?
C11 C6 C7 C8 . . . . 0.7(4) ?
C11 C6 N2 C2 . . . . -0.3(3) ?
N1 C1 C2 C3 . . . . -0.1(4) ?
N1 C1 C2 N2 . . . . 176.7(3) ?
N2 C2 C3 C4 . . . . -177.8(2) ?
N2 C2 C3 C11 . . . . -0.1(3) ?
N2 C6 C7 C8 . . . . -179.2(3) ?
N2 C6 C11 C3 . . . . 0.2(3) ?
N2 C6 C11 C10 . . . . 179.4(2) ?
